data_7007095
loop_
_publ_author_name
'Ainscough, Eric W.'
'Brodie, Andrew M.'
'Chaplin, Adrian B.'
'O'Connor, Joy M'
'Otter, Carl A.'

_publ_section_title
;
 Gold(I) and platinum(II) complexes with a new diphosphine ligand based
 on the cyclotriphosphazene platform.
;
_journal_issue 10
_journal_name_full 'Dalton transactions (Cambridge, England : 2003)'
_journal_page_first 1264
_journal_page_last 1266
_journal_paper_doi 10.1039/b517309b
_journal_year 2006
_chemical_formula_sum 'C62 H47 Au B F4 N4 O6 P3'
_chemical_formula_weight 1320.72
_chemical_name_systematic
;
?
;
_space_group_IT_number 2
_symmetry_cell_setting triclinic
_symmetry_space_group_name_Hall '-P 1'
_symmetry_space_group_name_H-M 'P -1'
_atom_sites_solution_hydrogens geom
_atom_sites_solution_primary direct
_atom_sites_solution_secondary difmap
_audit_creation_method SHELXL-97
_cell_angle_alpha 69.2870(10)
_cell_angle_beta 83.0740(10)
_cell_angle_gamma 67.9420(10)
_cell_formula_units_Z 2
_cell_length_a 12.20100(10)
_cell_length_b 14.29780(10)
_cell_length_c 17.67400(10)
_cell_measurement_temperature 83(2)
_cell_volume 2672.54(4)
_computing_structure_refinement 'SHELXL-97 (Sheldrick, 1997)'
_computing_structure_solution 'SHELXS-97 (Sheldrick, 1990)'
_diffrn_ambient_temperature 83(2)
_diffrn_measured_fraction_theta_full 0.987
_diffrn_measured_fraction_theta_max 0.987
_diffrn_measurement_device_type 'Brucker P4'
_diffrn_measurement_method 'Area detector /w scans'
_diffrn_radiation_monochromator graphite
_diffrn_radiation_source 'fine-focus sealed tube'
_diffrn_radiation_type MoK\a
_diffrn_radiation_wavelength 0.71073
_diffrn_reflns_av_R_equivalents 0.0240
_diffrn_reflns_av_sigmaI/netI 0.0341
_diffrn_reflns_limit_h_max 15
_diffrn_reflns_limit_h_min -15
_diffrn_reflns_limit_k_max 18
_diffrn_reflns_limit_k_min -18
_diffrn_reflns_limit_l_max 22
_diffrn_reflns_limit_l_min -22
_diffrn_reflns_number 27712
_diffrn_reflns_theta_full 27.04
_diffrn_reflns_theta_max 27.04
_diffrn_reflns_theta_min 1.23
_exptl_absorpt_coefficient_mu 2.915
_exptl_absorpt_correction_T_max 1
_exptl_absorpt_correction_T_min 0.789285
_exptl_absorpt_correction_type multi-scan
_exptl_absorpt_process_details 'Blessing, Acta Cryst., 1995, A51, 33-38'
_exptl_crystal_colour colourless
_exptl_crystal_density_diffrn 1.641
_exptl_crystal_density_method 'not measured'
_exptl_crystal_description plate
_exptl_crystal_F_000 1320
_exptl_crystal_size_max 0.26
_exptl_crystal_size_mid 0.22
_exptl_crystal_size_min 0.10
_refine_diff_density_max 0.866
_refine_diff_density_min -1.041
_refine_diff_density_rms 0.101
_refine_ls_extinction_method none
_refine_ls_goodness_of_fit_ref 1.117
_refine_ls_hydrogen_treatment constr
_refine_ls_matrix_type full
_refine_ls_number_parameters 749
_refine_ls_number_reflns 11570
_refine_ls_number_restraints 0
_refine_ls_restrained_S_all 1.117
_refine_ls_R_factor_all 0.0304
_refine_ls_R_factor_gt 0.0254
_refine_ls_shift/su_max 0.003
_refine_ls_shift/su_mean 0.000
_refine_ls_structure_factor_coef Fsqd
_refine_ls_weighting_details 'calc w=1/[\s^2^(Fo^2^)+(0.0216P)^2^+3.8760P] where P=(Fo^2^+2Fc^2^)/3'
_refine_ls_weighting_scheme calc
_refine_ls_wR_factor_gt 0.0569
_refine_ls_wR_factor_ref 0.0638
_reflns_number_gt 10643
_reflns_number_total 11570
_reflns_threshold_expression >2sigma(I)
_cod_data_source_file b517309b.txt
_cod_data_source_block gf333
_cod_original_cell_volume 2672.54(3)
_cod_original_sg_symbol_H-M P-1
_cod_database_code 7007095

loop_
_symmetry_equiv_pos_as_xyz
'x, y, z'
'-x, -y, -z'

loop_
_atom_site_label
_atom_site_type_symbol
_atom_site_fract_x
_atom_site_fract_y
_atom_site_fract_z
_atom_site_U_iso_or_equiv
_atom_site_adp_type
_atom_site_occupancy
_atom_site_symmetry_multiplicity
_atom_site_calc_flag
_atom_site_refinement_flags
_atom_site_disorder_assembly
_atom_site_disorder_group
Au1 Au 0.049138(9) 0.822011(9) 0.382580(7) 0.01357(4) Uani 1 1 d . . .
P1 P 0.23798(6) 0.68324(5) 0.27339(4) 0.01006(13) Uani 1 1 d . . .
P2 P 0.41128(6) 0.64844(6) 0.16448(4) 0.01087(14) Uani 1 1 d . . .
P3 P 0.29448(6) 0.84863(6) 0.16758(4) 0.01075(14) Uani 1 1 d . . .
P4 P 0.20919(6) 0.81281(6) 0.44176(4) 0.01242(14) Uani 1 1 d . . .
P5 P -0.10117(6) 0.80608(6) 0.33168(4) 0.01235(14) Uani 1 1 d . . .
N1 N 0.2252(2) 0.80296(18) 0.24162(14) 0.0111(5) Uani 1 1 d . . .
N2 N 0.3285(2) 0.60855(18) 0.23128(14) 0.0122(5) Uani 1 1 d . . .
N3 N 0.3834(2) 0.77068(19) 0.12760(14) 0.0134(5) Uani 1 1 d . . .
O1 O 0.26179(16) 0.63668(15) 0.36711(11) 0.0111(4) Uani 1 1 d . . .
O2 O 0.11476(16) 0.67208(15) 0.27857(11) 0.0113(4) Uani 1 1 d . . .
O3 O 0.53825(17) 0.58531(16) 0.20246(11) 0.0127(4) Uani 1 1 d . . .
O4 O 0.41625(17) 0.61122(15) 0.09151(11) 0.0129(4) Uani 1 1 d . . .
O5 O 0.35411(17) 0.91043(15) 0.19553(11) 0.0124(4) Uani 1 1 d . . .
O6 O 0.20798(17) 0.93884(15) 0.09853(11) 0.0112(4) Uani 1 1 d . . .
C1 C 0.3607(2) 0.6452(2) 0.39064(16) 0.0126(5) Uani 1 1 d . . .
C2 C 0.4678(3) 0.5714(2) 0.38482(17) 0.0159(6) Uani 1 1 d . . .
H2 H 0.4731 0.5152 0.3678 0.019 Uiso 1 1 calc R . .
C3 C 0.5675(3) 0.5803(3) 0.40410(18) 0.0192(6) Uani 1 1 d . . .
H3 H 0.6413 0.5298 0.4009 0.023 Uiso 1 1 calc R . .
C4 C 0.5582(3) 0.6633(3) 0.42810(19) 0.0198(6) Uani 1 1 d . . .
H4 H 0.6262 0.6702 0.4404 0.024 Uiso 1 1 calc R . .
C5 C 0.4505(3) 0.7364(2) 0.43426(18) 0.0170(6) Uani 1 1 d . . .
H5 H 0.4456 0.7934 0.4500 0.020 Uiso 1 1 calc R . .
C6 C 0.3486(2) 0.7272(2) 0.41750(17) 0.0141(6) Uani 1 1 d . . .
C7 C 0.2244(3) 0.9380(2) 0.42065(18) 0.0151(6) Uani 1 1 d . . .
C8 C 0.2034(3) 1.0087(2) 0.34293(18) 0.0175(6) Uani 1 1 d . . .
H8 H 0.1815 0.9904 0.3030 0.021 Uiso 1 1 calc R . .
C9 C 0.2145(3) 1.1050(3) 0.32429(19) 0.0214(6) Uani 1 1 d . . .
H9 H 0.2014 1.1524 0.2714 0.026 Uiso 1 1 calc R . .
C10 C 0.2447(3) 1.1326(3) 0.3826(2) 0.0230(7) Uani 1 1 d . . .
H10 H 0.2505 1.1995 0.3696 0.028 Uiso 1 1 calc R . .
C11 C 0.2666(3) 1.0631(3) 0.4598(2) 0.0250(7) Uani 1 1 d . . .
H11 H 0.2885 1.0820 0.4993 0.030 Uiso 1 1 calc R . .
C12 C 0.2563(3) 0.9656(3) 0.47925(19) 0.0219(7) Uani 1 1 d . . .
H12 H 0.2708 0.9180 0.5320 0.026 Uiso 1 1 calc R . .
C13 C 0.2011(3) 0.7561(2) 0.54854(17) 0.0143(6) Uani 1 1 d . . .
C14 C 0.2991(3) 0.6939(3) 0.59764(19) 0.0208(6) Uani 1 1 d . . .
H14 H 0.3741 0.6824 0.5755 0.025 Uiso 1 1 calc R . .
C15 C 0.2871(3) 0.6489(3) 0.67867(19) 0.0229(7) Uani 1 1 d . . .
H15 H 0.3541 0.6072 0.7116 0.028 Uiso 1 1 calc R . .
C16 C 0.1787(3) 0.6646(3) 0.71138(19) 0.0226(7) Uani 1 1 d . . .
H16 H 0.1709 0.6323 0.7665 0.027 Uiso 1 1 calc R . .
C17 C 0.0809(3) 0.7275(3) 0.6637(2) 0.0309(8) Uani 1 1 d . . .
H17 H 0.0062 0.7396 0.6865 0.037 Uiso 1 1 calc R . .
C18 C 0.0918(3) 0.7731(3) 0.58263(19) 0.0249(7) Uani 1 1 d . . .
H18 H 0.0245 0.8160 0.5503 0.030 Uiso 1 1 calc R . .
C19 C 0.0356(2) 0.7346(2) 0.21462(17) 0.0130(5) Uani 1 1 d . . .
C20 C 0.0627(3) 0.7269(2) 0.14008(18) 0.0158(6) Uani 1 1 d . . .
H20 H 0.1351 0.6794 0.1306 0.019 Uiso 1 1 calc R . .
C21 C -0.0192(3) 0.7906(2) 0.07894(18) 0.0180(6) Uani 1 1 d . . .
H21 H -0.0016 0.7874 0.0270 0.022 Uiso 1 1 calc R . .
C22 C -0.1256(3) 0.8584(2) 0.09337(18) 0.0179(6) Uani 1 1 d . . .
H22 H -0.1801 0.9020 0.0512 0.021 Uiso 1 1 calc R . .
C23 C -0.1528(3) 0.8628(2) 0.16937(17) 0.0141(6) Uani 1 1 d . . .
H23 H -0.2269 0.9077 0.1792 0.017 Uiso 1 1 calc R . .
C24 C -0.0716(2) 0.8013(2) 0.23157(16) 0.0115(5) Uani 1 1 d . . .
C25 C -0.1210(2) 0.6835(2) 0.38999(18) 0.0162(6) Uani 1 1 d . . .
C26 C -0.1117(3) 0.6080(2) 0.35652(19) 0.0183(6) Uani 1 1 d . . .
H26 H -0.0983 0.6212 0.3015 0.022 Uiso 1 1 calc R . .
C27 C -0.1224(3) 0.5129(3) 0.4047(2) 0.0243(7) Uani 1 1 d . . .
H27 H -0.1161 0.4612 0.3823 0.029 Uiso 1 1 calc R . .
C28 C -0.1423(3) 0.4943(3) 0.4850(2) 0.0261(7) Uani 1 1 d . . .
H28 H -0.1493 0.4296 0.5175 0.031 Uiso 1 1 calc R . .
C29 C -0.1519(3) 0.5694(3) 0.5182(2) 0.0269(8) Uani 1 1 d . . .
H29 H -0.1662 0.5562 0.5732 0.032 Uiso 1 1 calc R . .
C30 C -0.1406(3) 0.6638(3) 0.47135(18) 0.0204(6) Uani 1 1 d . . .
H30 H -0.1462 0.7148 0.4943 0.024 Uiso 1 1 calc R . .
C31 C -0.2403(2) 0.9111(2) 0.32392(16) 0.0147(6) Uani 1 1 d . . .
C32 C -0.3435(3) 0.8936(3) 0.32679(18) 0.0197(6) Uani 1 1 d . . .
H32 H -0.3417 0.8248 0.3363 0.024 Uiso 1 1 calc R . .
C33 C -0.4489(3) 0.9764(3) 0.3159(2) 0.0261(7) Uani 1 1 d . . .
H33 H -0.5192 0.9643 0.3186 0.031 Uiso 1 1 calc R . .
C34 C -0.4508(3) 1.0774(3) 0.3008(2) 0.0290(8) Uani 1 1 d . . .
H34 H -0.5226 1.1345 0.2921 0.035 Uiso 1 1 calc R . .
C35 C -0.3484(3) 1.0949(3) 0.2986(2) 0.0282(7) Uani 1 1 d . . .
H35 H -0.3503 1.1638 0.2889 0.034 Uiso 1 1 calc R . .
C36 C -0.2429(3) 1.0119(3) 0.31058(19) 0.0203(6) Uani 1 1 d . . .
H36 H -0.1728 1.0238 0.3097 0.024 Uiso 1 1 calc R . .
C37 C 0.6375(2) 0.5809(2) 0.15527(17) 0.0140(6) Uani 1 1 d . . .
C38 C 0.7095(3) 0.6269(2) 0.16793(19) 0.0189(6) Uani 1 1 d . . .
H38 H 0.6878 0.6661 0.2030 0.023 Uiso 1 1 calc R . .
C39 C 0.8139(3) 0.6147(3) 0.1285(2) 0.0229(7) Uani 1 1 d . . .
H39 H 0.8655 0.6437 0.1377 0.027 Uiso 1 1 calc R . .
C40 C 0.8428(3) 0.5599(3) 0.0754(2) 0.0222(7) Uani 1 1 d . . .
H40 H 0.9132 0.5537 0.0471 0.027 Uiso 1 1 calc R . .
C41 C 0.7701(3) 0.5145(2) 0.06337(18) 0.0188(6) Uani 1 1 d . . .
H41 H 0.7908 0.4777 0.0266 0.023 Uiso 1 1 calc R . .
C42 C 0.6656(2) 0.5220(2) 0.10486(17) 0.0131(5) Uani 1 1 d . . .
C43 C 0.5937(3) 0.4626(2) 0.10051(17) 0.0151(6) Uani 1 1 d . . .
C44 C 0.6457(3) 0.3588(2) 0.10118(18) 0.0182(6) Uani 1 1 d . . .
H44 H 0.7277 0.3279 0.1014 0.022 Uiso 1 1 calc R . .
C45 C 0.5799(3) 0.3007(3) 0.10154(19) 0.0223(7) Uani 1 1 d . . .
H45 H 0.6169 0.2310 0.1010 0.027 Uiso 1 1 calc R . .
C46 C 0.4601(3) 0.3440(3) 0.10267(19) 0.0217(7) Uani 1 1 d . . .
H46 H 0.4152 0.3032 0.1044 0.026 Uiso 1 1 calc R . .
C47 C 0.4054(3) 0.4468(2) 0.10127(17) 0.0168(6) Uani 1 1 d . . .
H47 H 0.3233 0.4772 0.1016 0.020 Uiso 1 1 calc R . .
C48 C 0.4733(3) 0.5041(2) 0.09931(16) 0.0131(5) Uani 1 1 d . . .
C49 C 0.3900(3) 0.9877(2) 0.13771(17) 0.0127(5) Uani 1 1 d . . .
C50 C 0.5074(3) 0.9655(2) 0.12524(18) 0.0158(6) Uani 1 1 d . . .
H50 H 0.5622 0.8985 0.1523 0.019 Uiso 1 1 calc R . .
C51 C 0.5432(3) 1.0440(2) 0.07188(19) 0.0186(6) Uani 1 1 d . . .
H51 H 0.6233 1.0306 0.0619 0.022 Uiso 1 1 calc R . .
C52 C 0.4624(3) 1.1417(2) 0.03329(18) 0.0187(6) Uani 1 1 d . . .
H52 H 0.4879 1.1949 -0.0026 0.022 Uiso 1 1 calc R . .
C53 C 0.3450(3) 1.1628(2) 0.04635(17) 0.0167(6) Uani 1 1 d . . .
H53 H 0.2907 1.2302 0.0196 0.020 Uiso 1 1 calc R . .
C54 C 0.3060(2) 1.0852(2) 0.09887(16) 0.0123(5) Uani 1 1 d . . .
C55 C 0.1812(3) 1.1045(2) 0.11259(16) 0.0133(5) Uani 1 1 d . . .
C56 C 0.1041(3) 1.1983(2) 0.12243(17) 0.0163(6) Uani 1 1 d . . .
H56 H 0.1320 1.2517 0.1195 0.020 Uiso 1 1 calc R . .
C57 C -0.0122(3) 1.2137(3) 0.13636(18) 0.0199(6) Uani 1 1 d . . .
H57 H -0.0633 1.2774 0.1431 0.024 Uiso 1 1 calc R . .
C58 C -0.0544(3) 1.1363(3) 0.14059(19) 0.0214(6) Uani 1 1 d . . .
H58 H -0.1337 1.1466 0.1517 0.026 Uiso 1 1 calc R . .
C59 C 0.0192(3) 1.0438(2) 0.12866(17) 0.0165(6) Uani 1 1 d . . .
H59 H -0.0094 0.9915 0.1298 0.020 Uiso 1 1 calc R . .
C60 C 0.1351(2) 1.0300(2) 0.11516(16) 0.0126(5) Uani 1 1 d . . .
B1 B 0.1228(4) 0.4177(3) 0.1938(3) 0.0273(8) Uani 1 1 d . . .
F1 F 0.1102(3) 0.4496(3) 0.25788(19) 0.0781(10) Uani 1 1 d . . .
F2 F 0.12363(19) 0.50000(18) 0.12518(16) 0.0426(6) Uani 1 1 d . . .
F3 F 0.03438(18) 0.38471(16) 0.18959(14) 0.0339(5) Uani 1 1 d . . .
F4 F 0.2277(2) 0.33352(18) 0.19918(17) 0.0502(7) Uani 1 1 d . . .
C90 C 0.4146(4) 0.2752(4) 0.3875(3) 0.0405(10) Uani 1 1 d . . .
C91 C 0.4005(4) 0.3525(3) 0.3077(3) 0.0410(10) Uani 1 1 d . . .
H91A H 0.3720 0.4233 0.3112 0.061 Uiso 1 1 calc R . .
H91B H 0.3447 0.3464 0.2775 0.061 Uiso 1 1 calc R . .
H91C H 0.4753 0.3397 0.2810 0.061 Uiso 1 1 calc R . .
N90 N 0.4249(4) 0.2152(3) 0.4508(2) 0.0502(10) Uani 1 1 d . . .

loop_
_atom_site_aniso_label
_atom_site_aniso_U_11
_atom_site_aniso_U_22
_atom_site_aniso_U_33
_atom_site_aniso_U_23
_atom_site_aniso_U_13
_atom_site_aniso_U_12
Au1 0.01079(6) 0.01679(6) 0.01313(6) -0.00571(4) 0.00007(4) -0.00427(4)
P1 0.0100(3) 0.0092(3) 0.0093(3) -0.0014(3) 0.0009(3) -0.0035(3)
P2 0.0102(3) 0.0104(3) 0.0098(3) -0.0022(3) 0.0013(3) -0.0029(3)
P3 0.0110(3) 0.0086(3) 0.0103(3) -0.0008(3) 0.0006(3) -0.0033(3)
P4 0.0110(3) 0.0134(3) 0.0124(3) -0.0041(3) -0.0008(3) -0.0038(3)
P5 0.0099(3) 0.0165(4) 0.0098(3) -0.0033(3) 0.0008(3) -0.0051(3)
N1 0.0117(11) 0.0087(11) 0.0113(11) -0.0032(9) 0.0022(9) -0.0026(9)
N2 0.0117(11) 0.0097(11) 0.0135(11) -0.0029(9) 0.0026(9) -0.0036(9)
N3 0.0141(12) 0.0122(11) 0.0124(11) -0.0025(9) 0.0029(9) -0.0054(10)
O1 0.0100(9) 0.0126(9) 0.0091(9) -0.0006(7) 0.0002(7) -0.0053(8)
O2 0.0102(9) 0.0122(9) 0.0098(9) -0.0008(7) 0.0000(7) -0.0047(8)
O3 0.0093(9) 0.0153(10) 0.0112(9) -0.0032(8) 0.0011(7) -0.0032(8)
O4 0.0128(9) 0.0116(9) 0.0113(9) -0.0035(8) -0.0001(7) -0.0015(8)
O5 0.0138(10) 0.0116(9) 0.0098(9) 0.0009(8) -0.0013(7) -0.0062(8)
O6 0.0128(9) 0.0083(9) 0.0102(9) -0.0010(7) -0.0010(7) -0.0030(8)
C1 0.0120(13) 0.0149(13) 0.0096(12) -0.0004(11) -0.0005(10) -0.0068(11)
C2 0.0170(14) 0.0163(14) 0.0115(13) -0.0020(11) -0.0001(11) -0.0053(12)
C3 0.0132(14) 0.0233(16) 0.0171(15) -0.0054(12) -0.0004(11) -0.0034(12)
C4 0.0145(14) 0.0245(16) 0.0189(15) -0.0034(13) -0.0009(12) -0.0088(13)
C5 0.0152(14) 0.0186(15) 0.0174(14) -0.0057(12) -0.0001(11) -0.0067(12)
C6 0.0116(13) 0.0151(14) 0.0118(13) -0.0007(11) 0.0006(10) -0.0043(11)
C7 0.0145(14) 0.0130(13) 0.0174(14) -0.0051(11) 0.0000(11) -0.0045(11)
C8 0.0164(14) 0.0206(15) 0.0155(14) -0.0069(12) 0.0015(11) -0.0062(12)
C9 0.0195(15) 0.0185(15) 0.0200(15) -0.0003(12) -0.0008(12) -0.0055(13)
C10 0.0222(16) 0.0167(15) 0.0299(17) -0.0076(13) 0.0025(13) -0.0078(13)
C11 0.0341(19) 0.0197(16) 0.0246(17) -0.0072(13) -0.0035(14) -0.0124(14)
C12 0.0273(17) 0.0203(16) 0.0175(15) -0.0026(12) -0.0056(13) -0.0097(13)
C13 0.0181(14) 0.0116(13) 0.0130(13) -0.0046(11) 0.0009(11) -0.0048(11)
C14 0.0141(14) 0.0226(16) 0.0203(15) -0.0033(13) 0.0018(12) -0.0049(12)
C15 0.0198(15) 0.0189(16) 0.0192(15) 0.0009(13) -0.0063(12) -0.0001(13)
C16 0.0260(17) 0.0191(16) 0.0152(15) -0.0043(12) 0.0015(13) -0.0018(13)
C17 0.0204(17) 0.042(2) 0.0175(16) -0.0066(15) 0.0047(13) -0.0014(15)
C18 0.0158(15) 0.0310(18) 0.0181(15) -0.0052(14) 0.0011(12) -0.0008(13)
C19 0.0151(13) 0.0128(13) 0.0112(13) -0.0008(11) -0.0012(11) -0.0078(11)
C20 0.0147(14) 0.0180(14) 0.0161(14) -0.0063(12) 0.0023(11) -0.0073(12)
C21 0.0205(15) 0.0229(16) 0.0120(13) -0.0060(12) 0.0016(11) -0.0097(13)
C22 0.0185(15) 0.0209(15) 0.0139(14) -0.0042(12) -0.0024(11) -0.0076(12)
C23 0.0133(13) 0.0141(14) 0.0133(13) -0.0024(11) 0.0006(11) -0.0053(11)
C24 0.0127(13) 0.0116(13) 0.0116(13) -0.0036(10) 0.0018(10) -0.0065(11)
C25 0.0087(13) 0.0184(15) 0.0154(14) 0.0008(12) -0.0025(11) -0.0034(11)
C26 0.0145(14) 0.0188(15) 0.0176(14) 0.0007(12) -0.0006(11) -0.0079(12)
C27 0.0154(15) 0.0185(16) 0.0331(18) 0.0008(14) 0.0000(13) -0.0087(13)
C28 0.0112(14) 0.0222(16) 0.0303(18) 0.0089(14) 0.0002(13) -0.0068(13)
C29 0.0113(14) 0.0356(19) 0.0170(15) 0.0053(14) 0.0016(12) -0.0039(13)
C30 0.0117(14) 0.0261(16) 0.0164(14) -0.0005(13) -0.0006(11) -0.0051(12)
C31 0.0123(13) 0.0198(15) 0.0088(12) -0.0030(11) 0.0014(10) -0.0042(11)
C32 0.0145(14) 0.0231(16) 0.0189(15) -0.0037(13) 0.0012(12) -0.0073(12)
C33 0.0159(15) 0.0304(18) 0.0260(17) -0.0061(14) 0.0010(13) -0.0055(14)
C34 0.0197(16) 0.0284(18) 0.0300(18) -0.0105(15) 0.0007(14) 0.0016(14)
C35 0.0277(18) 0.0224(17) 0.0315(18) -0.0106(15) 0.0004(15) -0.0044(14)
C36 0.0195(15) 0.0215(16) 0.0188(15) -0.0068(13) 0.0020(12) -0.0066(13)
C37 0.0092(13) 0.0119(13) 0.0147(13) 0.0005(11) 0.0001(10) -0.0018(11)
C38 0.0166(14) 0.0176(15) 0.0223(15) -0.0039(12) -0.0028(12) -0.0074(12)
C39 0.0180(15) 0.0183(15) 0.0286(17) 0.0003(13) -0.0024(13) -0.0094(13)
C40 0.0123(14) 0.0229(16) 0.0237(16) -0.0006(13) 0.0021(12) -0.0052(12)
C41 0.0134(14) 0.0178(15) 0.0175(14) -0.0024(12) 0.0011(11) -0.0007(12)
C42 0.0109(13) 0.0107(13) 0.0126(13) 0.0004(10) -0.0027(10) -0.0014(11)
C43 0.0154(14) 0.0164(14) 0.0115(13) -0.0043(11) 0.0012(11) -0.0043(12)
C44 0.0193(15) 0.0159(14) 0.0163(14) -0.0067(12) 0.0003(12) -0.0017(12)
C45 0.0302(17) 0.0143(15) 0.0210(15) -0.0067(12) -0.0011(13) -0.0053(13)
C46 0.0309(18) 0.0237(16) 0.0175(15) -0.0092(13) 0.0019(13) -0.0158(14)
C47 0.0169(14) 0.0213(15) 0.0140(14) -0.0064(12) 0.0009(11) -0.0084(12)
C48 0.0159(14) 0.0123(13) 0.0091(12) -0.0030(10) 0.0001(10) -0.0033(11)
C49 0.0158(14) 0.0129(13) 0.0116(13) -0.0042(11) 0.0020(11) -0.0078(11)
C50 0.0145(14) 0.0150(14) 0.0181(14) -0.0058(12) 0.0004(11) -0.0052(11)
C51 0.0170(15) 0.0229(16) 0.0209(15) -0.0103(13) 0.0056(12) -0.0113(13)
C52 0.0260(16) 0.0171(15) 0.0170(14) -0.0049(12) 0.0041(12) -0.0139(13)
C53 0.0231(15) 0.0130(14) 0.0141(14) -0.0032(11) 0.0017(12) -0.0082(12)
C54 0.0152(14) 0.0114(13) 0.0118(13) -0.0055(11) 0.0013(11) -0.0051(11)
C55 0.0154(14) 0.0118(13) 0.0095(12) -0.0014(10) -0.0008(10) -0.0032(11)
C56 0.0196(15) 0.0127(14) 0.0133(13) -0.0029(11) -0.0013(11) -0.0033(12)
C57 0.0170(15) 0.0175(15) 0.0173(14) -0.0050(12) 0.0006(12) 0.0016(12)
C58 0.0134(14) 0.0237(16) 0.0194(15) -0.0020(13) 0.0038(12) -0.0043(12)
C59 0.0149(14) 0.0150(14) 0.0145(14) 0.0006(11) -0.0007(11) -0.0049(11)
C60 0.0133(13) 0.0118(13) 0.0073(12) 0.0004(10) 0.0000(10) -0.0019(11)
B1 0.0255(19) 0.0248(19) 0.034(2) -0.0090(17) 0.0073(16) -0.0145(16)
F1 0.095(3) 0.115(3) 0.067(2) -0.063(2) 0.0161(18) -0.058(2)
F2 0.0271(11) 0.0288(12) 0.0623(16) -0.0050(11) 0.0108(11) -0.0123(9)
F3 0.0274(11) 0.0271(11) 0.0491(13) -0.0104(10) 0.0053(9) -0.0155(9)
F4 0.0247(11) 0.0285(12) 0.0778(19) 0.0022(12) 0.0017(12) -0.0074(10)
C90 0.041(2) 0.042(2) 0.051(3) -0.027(2) -0.0013(19) -0.0171(19)
C91 0.043(2) 0.030(2) 0.042(2) 0.0070(17) -0.0133(19) -0.0174(18)
N90 0.067(3) 0.065(3) 0.033(2) -0.0142(19) -0.0058(18) -0.039(2)

loop_
_atom_type_symbol
_atom_type_description
_atom_type_scat_dispersion_real
_atom_type_scat_dispersion_imag
_atom_type_scat_source
C C 0.0033 0.0016 'International Tables Vol C Tables 4.2.6.8 and 6.1.1.4'
H H 0.0000 0.0000 'International Tables Vol C Tables 4.2.6.8 and 6.1.1.4'
B B 0.0013 0.0007 'International Tables Vol C Tables 4.2.6.8 and 6.1.1.4'
N N 0.0061 0.0033 'International Tables Vol C Tables 4.2.6.8 and 6.1.1.4'
O O 0.0106 0.0060 'International Tables Vol C Tables 4.2.6.8 and 6.1.1.4'
F F 0.0171 0.0103 'International Tables Vol C Tables 4.2.6.8 and 6.1.1.4'
P P 0.1023 0.0942 'International Tables Vol C Tables 4.2.6.8 and 6.1.1.4'
Au Au -2.0133 8.8022 'International Tables Vol C Tables 4.2.6.8 and 6.1.1.4'

loop_
_geom_angle_atom_site_label_1
_geom_angle_atom_site_label_2
_geom_angle_atom_site_label_3
_geom_angle
_geom_angle_site_symmetry_1
_geom_angle_site_symmetry_3
_geom_angle_publ_flag
P5 Au1 P4 171.99(3) . . ?
N2 P1 N1 117.50(13) . . ?
N2 P1 O2 111.07(12) . . ?
N1 P1 O2 110.82(12) . . ?
N2 P1 O1 110.49(12) . . ?
N1 P1 O1 109.29(12) . . ?
O2 P1 O1 95.45(10) . . ?
O4 P2 N3 105.22(12) . . ?
O4 P2 N2 111.71(12) . . ?
N3 P2 N2 117.81(13) . . ?
O4 P2 O3 103.71(11) . . ?
N3 P2 O3 112.80(12) . . ?
N2 P2 O3 104.84(12) . . ?
N3 P3 N1 118.37(13) . . ?
N3 P3 O5 112.01(12) . . ?
N1 P3 O5 105.48(12) . . ?
N3 P3 O6 105.98(12) . . ?
N1 P3 O6 110.86(12) . . ?
O5 P3 O6 103.16(10) . . ?
C7 P4 C13 107.53(14) . . ?
C7 P4 C6 105.62(14) . . ?
C13 P4 C6 103.79(13) . . ?
C7 P4 Au1 114.37(10) . . ?
C13 P4 Au1 109.46(10) . . ?
C6 P4 Au1 115.30(10) . . ?
C31 P5 C25 107.60(14) . . ?
C31 P5 C24 104.74(13) . . ?
C25 P5 C24 105.60(14) . . ?
C31 P5 Au1 115.99(10) . . ?
C25 P5 Au1 110.64(10) . . ?
C24 P5 Au1 111.59(9) . . ?
P3 N1 P1 121.94(15) . . ?
P1 N2 P2 121.79(15) . . ?
P3 N3 P2 121.21(15) . . ?
C1 O1 P1 114.48(17) . . ?
C19 O2 P1 119.04(17) . . ?
C37 O3 P2 121.34(18) . . ?
C48 O4 P2 119.96(17) . . ?
C49 O5 P3 119.01(17) . . ?
C60 O6 P3 116.91(17) . . ?
C2 C1 C6 122.2(3) . . ?
C2 C1 O1 117.9(3) . . ?
C6 C1 O1 119.9(2) . . ?
C1 C2 C3 119.4(3) . . ?
C4 C3 C2 119.6(3) . . ?
C5 C4 C3 120.5(3) . . ?
C4 C5 C6 120.9(3) . . ?
C1 C6 C5 117.3(3) . . ?
C1 C6 P4 123.5(2) . . ?
C5 C6 P4 118.8(2) . . ?
C12 C7 C8 119.7(3) . . ?
C12 C7 P4 122.1(2) . . ?
C8 C7 P4 118.2(2) . . ?
C9 C8 C7 120.0(3) . . ?
C8 C9 C10 120.1(3) . . ?
C9 C10 C11 120.5(3) . . ?
C10 C11 C12 119.9(3) . . ?
C11 C12 C7 119.7(3) . . ?
C18 C13 C14 118.7(3) . . ?
C18 C13 P4 118.2(2) . . ?
C14 C13 P4 123.0(2) . . ?
C15 C14 C13 120.4(3) . . ?
C16 C15 C14 120.3(3) . . ?
C15 C16 C17 120.0(3) . . ?
C16 C17 C18 120.2(3) . . ?
C17 C18 C13 120.4(3) . . ?
C20 C19 C24 122.5(3) . . ?
C20 C19 O2 120.9(3) . . ?
C24 C19 O2 116.6(2) . . ?
C19 C20 C21 118.4(3) . . ?
C22 C21 C20 120.6(3) . . ?
C21 C22 C23 120.2(3) . . ?
C22 C23 C24 120.5(3) . . ?
C19 C24 C23 117.8(3) . . ?
C19 C24 P5 119.8(2) . . ?
C23 C24 P5 122.4(2) . . ?
C26 C25 C30 120.1(3) . . ?
C26 C25 P5 121.8(2) . . ?
C30 C25 P5 118.1(2) . . ?
C25 C26 C27 119.6(3) . . ?
C28 C27 C26 119.9(3) . . ?
C27 C28 C29 120.5(3) . . ?
C30 C29 C28 120.2(3) . . ?
C29 C30 C25 119.6(3) . . ?
C36 C31 C32 119.9(3) . . ?
C36 C31 P5 118.8(2) . . ?
C32 C31 P5 121.2(2) . . ?
C33 C32 C31 120.2(3) . . ?
C32 C33 C34 119.6(3) . . ?
C35 C34 C33 120.3(3) . . ?
C34 C35 C36 120.2(3) . . ?
C35 C36 C31 119.8(3) . . ?
C38 C37 C42 122.9(3) . . ?
C38 C37 O3 117.3(3) . . ?
C42 C37 O3 119.4(3) . . ?
C37 C38 C39 118.9(3) . . ?
C38 C39 C40 119.9(3) . . ?
C41 C40 C39 120.5(3) . . ?
C40 C41 C42 120.9(3) . . ?
C37 C42 C41 116.8(3) . . ?
C37 C42 C43 121.3(3) . . ?
C41 C42 C43 121.6(3) . . ?
C48 C43 C44 116.7(3) . . ?
C48 C43 C42 122.5(3) . . ?
C44 C43 C42 120.7(3) . . ?
C45 C44 C43 121.3(3) . . ?
C44 C45 C46 120.1(3) . . ?
C45 C46 C47 120.2(3) . . ?
C48 C47 C46 118.5(3) . . ?
C47 C48 C43 123.1(3) . . ?
C47 C48 O4 117.7(3) . . ?
C43 C48 O4 119.1(3) . . ?
C50 C49 C54 122.9(3) . . ?
C50 C49 O5 118.2(3) . . ?
C54 C49 O5 118.8(3) . . ?
C49 C50 C51 118.2(3) . . ?
C52 C51 C50 120.3(3) . . ?
C53 C52 C51 120.8(3) . . ?
C52 C53 C54 120.3(3) . . ?
C53 C54 C49 117.5(3) . . ?
C53 C54 C55 121.6(3) . . ?
C49 C54 C55 120.9(3) . . ?
C60 C55 C56 117.3(3) . . ?
C60 C55 C54 120.9(3) . . ?
C56 C55 C54 121.9(3) . . ?
C57 C56 C55 120.7(3) . . ?
C56 C57 C58 120.3(3) . . ?
C57 C58 C59 120.3(3) . . ?
C60 C59 C58 118.3(3) . . ?
C59 C60 C55 123.1(3) . . ?
C59 C60 O6 118.0(3) . . ?
C55 C60 O6 118.8(2) . . ?
F1 B1 F3 110.8(3) . . ?
F1 B1 F2 109.4(3) . . ?
F3 B1 F2 109.9(3) . . ?
F1 B1 F4 110.5(4) . . ?
F3 B1 F4 107.8(3) . . ?
F2 B1 F4 108.4(3) . . ?
N90 C90 C91 179.2(5) . . ?

loop_
_geom_bond_atom_site_label_1
_geom_bond_atom_site_label_2
_geom_bond_distance
_geom_bond_site_symmetry_2
_geom_bond_publ_flag
Au1 P5 2.2542(7) . ?
Au1 P4 2.2643(7) . ?
P1 N2 1.547(2) . ?
P1 N1 1.553(2) . ?
P1 O2 1.5591(19) . ?
P1 O1 1.5691(19) . ?
P2 O4 1.547(2) . ?
P2 N3 1.548(2) . ?
P2 N2 1.552(2) . ?
P2 O3 1.561(2) . ?
P3 N3 1.544(2) . ?
P3 N1 1.548(2) . ?
P3 O5 1.560(2) . ?
P3 O6 1.5625(19) . ?
P4 C7 1.772(3) . ?
P4 C13 1.778(3) . ?
P4 C6 1.791(3) . ?
P5 C31 1.775(3) . ?
P5 C25 1.781(3) . ?
P5 C24 1.783(3) . ?
O1 C1 1.383(3) . ?
O2 C19 1.382(3) . ?
O3 C37 1.380(3) . ?
O4 C48 1.387(3) . ?
O5 C49 1.383(3) . ?
O6 C60 1.383(3) . ?
C1 C2 1.357(4) . ?
C1 C6 1.366(4) . ?
C2 C3 1.363(4) . ?
C3 C4 1.359(4) . ?
C4 C5 1.358(4) . ?
C5 C6 1.375(4) . ?
C7 C12 1.371(4) . ?
C7 C8 1.372(4) . ?
C8 C9 1.354(4) . ?
C9 C10 1.356(5) . ?
C10 C11 1.361(5) . ?
C11 C12 1.364(4) . ?
C13 C18 1.366(4) . ?
C13 C14 1.371(4) . ?
C14 C15 1.362(4) . ?
C15 C16 1.349(5) . ?
C16 C17 1.358(5) . ?
C17 C18 1.362(4) . ?
C19 C20 1.352(4) . ?
C19 C24 1.371(4) . ?
C20 C21 1.369(4) . ?
C21 C22 1.357(4) . ?
C22 C23 1.362(4) . ?
C23 C24 1.374(4) . ?
C25 C26 1.368(4) . ?
C25 C30 1.373(4) . ?
C26 C27 1.371(4) . ?
C27 C28 1.357(5) . ?
C28 C29 1.360(5) . ?
C29 C30 1.359(5) . ?
C31 C36 1.364(4) . ?
C31 C32 1.365(4) . ?
C32 C33 1.359(4) . ?
C33 C34 1.364(5) . ?
C34 C35 1.357(5) . ?
C35 C36 1.360(5) . ?
C37 C38 1.357(4) . ?
C37 C42 1.364(4) . ?
C38 C39 1.357(4) . ?
C39 C40 1.361(5) . ?
C40 C41 1.353(4) . ?
C41 C42 1.379(4) . ?
C42 C43 1.455(4) . ?
C43 C48 1.362(4) . ?
C43 C44 1.374(4) . ?
C44 C45 1.352(4) . ?
C45 C46 1.358(5) . ?
C46 C47 1.360(4) . ?
C47 C48 1.356(4) . ?
C49 C50 1.354(4) . ?
C49 C54 1.373(4) . ?
C50 C51 1.364(4) . ?
C51 C52 1.357(4) . ?
C52 C53 1.357(4) . ?
C53 C54 1.371(4) . ?
C54 C55 1.448(4) . ?
C55 C60 1.364(4) . ?
C55 C56 1.375(4) . ?
C56 C57 1.357(4) . ?
C57 C58 1.363(5) . ?
C58 C59 1.363(4) . ?
C59 C60 1.356(4) . ?
B1 F1 1.336(5) . ?
B1 F3 1.349(4) . ?
B1 F2 1.361(5) . ?
B1 F4 1.374(5) . ?
C90 N90 1.130(6) . ?
C90 C91 1.433(6) . ?
